data_7004198
loop_
_publ_author_name
'Suresh, D.'
'Balakrishna, Maravanji S.'
'Rathinasamy, Krishnan'
'Panda, Dulal'
'Mobin, Shaikh M.'

_publ_section_title
;
 Water-soluble cyclodiphosphazanes: synthesis, gold(i) metal complexes
 and their in vitro antitumor studies
;
_journal_issue 21
_journal_name_full 'Dalton Transactions'
_journal_page_first 2812
_journal_page_last 2814
_journal_paper_doi 10.1039/b804026p
_journal_year 2008
_chemical_formula_sum 'C17 H41 I N4 P2'
_chemical_formula_weight 490.38
_chemical_name_systematic
;
?
;
_space_group_IT_number 61
_symmetry_cell_setting orthorhombic
_symmetry_space_group_name_Hall '-P 2ac 2ab'
_symmetry_space_group_name_H-M 'P b c a'
_atom_sites_solution_hydrogens geom
_atom_sites_solution_primary direct
_atom_sites_solution_secondary difmap
_audit_creation_method SHELXL-97
_cell_angle_alpha 90.00
_cell_angle_beta 90.00
_cell_angle_gamma 90.00
_cell_formula_units_Z 16
_cell_length_a 14.090(3)
_cell_length_b 25.9449(18)
_cell_length_c 27.452(3)
_cell_measurement_reflns_used 16145
_cell_measurement_temperature 150(2)
_cell_measurement_theta_max 32.2703
_cell_measurement_theta_min 2.9777
_cell_volume 10035(3)
_computing_cell_refinement 'CrysAlis RED, Oxford Diffraction Ltd.,'
_computing_data_collection 'CrysAlis CCD, Oxford Diffraction Ltd.,'
_computing_data_reduction 'CrysAlis RED, Oxford Diffraction Ltd.,'
_computing_molecular_graphics Ortep3
_computing_publication_material Shelx97
_computing_structure_refinement 'SHELXL-97 (Sheldrick, 1997)'
_computing_structure_solution 'SHELXS-97 (Sheldrick, 1997)'
_diffrn_ambient_temperature 150(2)
_diffrn_detector_area_resol_mean 15.9948
_diffrn_measured_fraction_theta_full 0.998
_diffrn_measured_fraction_theta_max 0.998
_diffrn_radiation_monochromator graphite
_diffrn_radiation_source 'Enhance (Mo) X-ray Source'
_diffrn_radiation_type MoK\a
_diffrn_radiation_wavelength 0.71073
_diffrn_reflns_av_R_equivalents 0.0596
_diffrn_reflns_av_sigmaI/netI 0.0621
_diffrn_reflns_limit_h_max 16
_diffrn_reflns_limit_h_min -13
_diffrn_reflns_limit_k_max 30
_diffrn_reflns_limit_k_min -30
_diffrn_reflns_limit_l_max 32
_diffrn_reflns_limit_l_min -31
_diffrn_reflns_number 61951
_diffrn_reflns_theta_full 25.00
_diffrn_reflns_theta_max 25.00
_diffrn_reflns_theta_min 3.00
_exptl_absorpt_coefficient_mu 1.411
_exptl_absorpt_correction_T_max 0.8835
_exptl_absorpt_correction_T_min 0.6532
_exptl_absorpt_correction_type multi-scan
_exptl_absorpt_process_details
;
CrysAlis RED, Oxford Diffraction Ltd.,
Version 1.171.29.9 (release 23-03-2006 CrysAlis171 .NET)
(compiled Mar 23 2006,23:39:28)
Empirical absorption correction using spherical harmonics,
implemented in SCALE3 ABSPACK scaling algorithm.
;
_exptl_crystal_colour colourless
_exptl_crystal_density_diffrn 1.298
_exptl_crystal_density_method 'not measured'
_exptl_crystal_description block
_exptl_crystal_F_000 4064
_exptl_crystal_size_max 0.33
_exptl_crystal_size_mid 0.16
_exptl_crystal_size_min 0.09
_refine_diff_density_max 0.649
_refine_diff_density_min -0.469
_refine_diff_density_rms 0.067
_refine_ls_extinction_method none
_refine_ls_goodness_of_fit_ref 0.831
_refine_ls_hydrogen_treatment mixed
_refine_ls_matrix_type full
_refine_ls_number_parameters 506
_refine_ls_number_reflns 8818
_refine_ls_number_restraints 42
_refine_ls_restrained_S_all 0.831
_refine_ls_R_factor_all 0.0585
_refine_ls_R_factor_gt 0.0296
_refine_ls_shift/su_max 0.001
_refine_ls_shift/su_mean 0.000
_refine_ls_structure_factor_coef Fsqd
_refine_ls_weighting_details 'calc w=1/[\s^2^(Fo^2^)+(0.0309P)^2^+0.0000P] where P=(Fo^2^+2Fc^2^)/3'
_refine_ls_weighting_scheme calc
_refine_ls_wR_factor_gt 0.0576
_refine_ls_wR_factor_ref 0.0606
_reflns_number_gt 5439
_reflns_number_total 8818
_reflns_threshold_expression >2sigma(I)
_cod_data_source_file b804026p.txt
_cod_data_source_block msb026
_cod_depositor_comments
;
The following automatic conversions were performed:
'_symmetry_cell_setting' value 'Orthorhombic' changed to 'orthorhombic'
according to '/home/saulius/struct/CIF-dictionaries/cif_core.dic'
dictionary named 'cif_core.dic' version 2.4.1 from 2010-06-29.

Automatic conversion script
Id: cif_fix_enum 1527 2010-12-29 10:47:43Z saulius 
;
_cod_original_cell_volume 10036(3)
_cod_database_code 7004198

loop_
_symmetry_equiv_pos_as_xyz
'x, y, z'
'-x+1/2, -y, z+1/2'
'x+1/2, -y+1/2, -z'
'-x, y+1/2, -z+1/2'
'-x, -y, -z'
'x-1/2, y, -z-1/2'
'-x-1/2, y-1/2, z'
'x, -y-1/2, z-1/2'

loop_
_atom_site_label
_atom_site_type_symbol
_atom_site_fract_x
_atom_site_fract_y
_atom_site_fract_z
_atom_site_U_iso_or_equiv
_atom_site_adp_type
_atom_site_occupancy
_atom_site_symmetry_multiplicity
_atom_site_calc_flag
_atom_site_refinement_flags
_atom_site_disorder_assembly
_atom_site_disorder_group
I2 I 0.166125(15) 0.002970(10) 0.358271(8) 0.03845(7) Uani 1 1 d . . .
I1 I 0.278375(14) -0.176094(9) 0.151982(8) 0.03390(7) Uani 1 1 d . . .
P1 P 0.27882(6) -0.18387(3) 0.32237(3) 0.02228(19) Uani 1 1 d . . .
P2 P 0.28032(6) -0.18709(3) 0.41517(3) 0.0249(2) Uani 1 1 d . . .
P3 P -0.15468(6) 0.01379(3) 0.38724(3) 0.0237(2) Uani 1 1 d . . .
P4 P -0.33404(6) 0.01287(3) 0.39705(3) 0.0273(2) Uani 1 1 d . . .
N1 N 0.20027(16) -0.19128(10) 0.36589(9) 0.0233(6) Uani 1 1 d . . .
N2 N 0.35962(15) -0.18926(10) 0.36552(9) 0.0235(6) Uani 1 1 d . . .
N3 N 0.28075(18) -0.22345(11) 0.27737(10) 0.0257(7) Uani 1 1 d . . .
N4 N 0.2841(2) -0.24485(12) 0.43961(11) 0.0302(8) Uani 1 1 d . A .
N5 N -0.23065(17) 0.02382(10) 0.43179(9) 0.0256(6) Uani 1 1 d . . .
N6 N -0.24780(16) 0.01466(9) 0.35136(9) 0.0215(6) Uani 1 1 d . . .
N7 N -0.06924(19) 0.05379(11) 0.37973(10) 0.0274(7) Uani 1 1 d . . .
N8 N -0.3880(2) 0.06895(12) 0.39350(12) 0.0371(8) Uani 1 1 d . . .
C1 C 0.0942(2) -0.18740(13) 0.36707(12) 0.0294(9) Uani 1 1 d . . .
C2 C 0.0533(2) -0.24066(13) 0.37423(13) 0.0419(10) Uani 1 1 d . . .
H2A H 0.0722 -0.2624 0.3476 0.063 Uiso 1 1 calc R . .
H2B H -0.0147 -0.2386 0.3754 0.063 Uiso 1 1 calc R . .
H2C H 0.0765 -0.2549 0.4043 0.063 Uiso 1 1 calc R . .
C3 C 0.0659(2) -0.15258(13) 0.40909(13) 0.0393(9) Uani 1 1 d . . .
H3A H 0.0867 -0.1676 0.4392 0.059 Uiso 1 1 calc R . .
H3B H -0.0018 -0.1487 0.4096 0.059 Uiso 1 1 calc R . .
H3C H 0.0951 -0.1194 0.4050 0.059 Uiso 1 1 calc R . .
C4 C 0.0597(2) -0.16462(15) 0.31913(13) 0.0488(11) Uani 1 1 d . . .
H4A H 0.0830 -0.1300 0.3159 0.073 Uiso 1 1 calc R . .
H4B H -0.0085 -0.1643 0.3187 0.073 Uiso 1 1 calc R . .
H4C H 0.0827 -0.1852 0.2926 0.073 Uiso 1 1 calc R . .
C5 C 0.4624(2) -0.17545(13) 0.36593(11) 0.0289(8) Uani 1 1 d . . .
C6 C 0.4735(3) -0.11845(17) 0.3770(2) 0.0887(17) Uani 1 1 d . . .
H6A H 0.4393 -0.0986 0.3533 0.133 Uiso 1 1 calc R . .
H6B H 0.5396 -0.1093 0.3759 0.133 Uiso 1 1 calc R . .
H6C H 0.4489 -0.1113 0.4089 0.133 Uiso 1 1 calc R . .
C7 C 0.5109(3) -0.2064(2) 0.40396(18) 0.0913(18) Uani 1 1 d . . .
H7A H 0.4826 -0.1994 0.4351 0.137 Uiso 1 1 calc R . .
H7B H 0.5770 -0.1973 0.4049 0.137 Uiso 1 1 calc R . .
H7C H 0.5046 -0.2424 0.3965 0.137 Uiso 1 1 calc R . .
C8 C 0.5038(2) -0.1861(2) 0.31631(14) 0.0885(18) Uani 1 1 d . . .
H8A H 0.5001 -0.2224 0.3096 0.133 Uiso 1 1 calc R . .
H8B H 0.5689 -0.1753 0.3157 0.133 Uiso 1 1 calc R . .
H8C H 0.4686 -0.1675 0.2921 0.133 Uiso 1 1 calc R . .
C9 C 0.2778(2) -0.12297(12) 0.29285(11) 0.0328(8) Uani 1 1 d . . .
H9A H 0.3379 -0.1173 0.2773 0.049 Uiso 1 1 calc R . .
H9B H 0.2668 -0.0963 0.3165 0.049 Uiso 1 1 calc R . .
H9C H 0.2283 -0.1224 0.2689 0.049 Uiso 1 1 calc R . .
C10 C 0.2803(2) -0.28061(12) 0.27290(11) 0.0290(8) Uani 1 1 d . . .
C11 C 0.2875(2) -0.30605(12) 0.32215(11) 0.0329(8) Uani 1 1 d . . .
H11A H 0.3452 -0.2955 0.3378 0.049 Uiso 1 1 calc R . .
H11B H 0.2877 -0.3428 0.3182 0.049 Uiso 1 1 calc R . .
H11C H 0.2342 -0.2961 0.3418 0.049 Uiso 1 1 calc R . .
C12 C 0.3643(2) -0.29560(13) 0.24106(13) 0.0416(10) Uani 1 1 d . . .
H12A H 0.3585 -0.2792 0.2099 0.062 Uiso 1 1 calc R . .
H12B H 0.3651 -0.3323 0.2368 0.062 Uiso 1 1 calc R . .
H12C H 0.4221 -0.2848 0.2564 0.062 Uiso 1 1 calc R . .
C13 C 0.1875(2) -0.29584(13) 0.24797(13) 0.0420(10) Uani 1 1 d . . .
H13A H 0.1349 -0.2862 0.2682 0.063 Uiso 1 1 calc R . .
H13B H 0.1866 -0.3324 0.2428 0.063 Uiso 1 1 calc R . .
H13C H 0.1828 -0.2785 0.2172 0.063 Uiso 1 1 calc R . .
C14 C 0.2811(2) -0.25967(13) 0.49143(12) 0.0320(8) Uani 1 1 d U . .
C15 C 0.2204(11) -0.3070(5) 0.4967(4) 0.110(7) Uani 0.609(16) 1 d PU A 2
H15A H 0.2575 -0.3371 0.4894 0.165 Uiso 0.609(16) 1 calc PR A 2
H15B H 0.1677 -0.3050 0.4746 0.165 Uiso 0.609(16) 1 calc PR A 2
H15C H 0.1972 -0.3092 0.5296 0.165 Uiso 0.609(16) 1 calc PR A 2
C16 C 0.3812(6) -0.2743(6) 0.5077(3) 0.081(5) Uani 0.609(16) 1 d PU A 2
H16A H 0.3793 -0.2869 0.5406 0.122 Uiso 0.609(16) 1 calc PR A 2
H16B H 0.4216 -0.2446 0.5062 0.122 Uiso 0.609(16) 1 calc PR A 2
H16C H 0.4057 -0.3007 0.4867 0.122 Uiso 0.609(16) 1 calc PR A 2
C17 C 0.2454(11) -0.2179(4) 0.5218(3) 0.086(6) Uani 0.609(16) 1 d PU A 2
H17A H 0.1849 -0.2067 0.5098 0.128 Uiso 0.609(16) 1 calc PR A 2
H17B H 0.2893 -0.1896 0.5210 0.128 Uiso 0.609(16) 1 calc PR A 2
H17C H 0.2386 -0.2298 0.5548 0.128 Uiso 0.609(16) 1 calc PR A 2
C15` C 0.1823(11) -0.2456(10) 0.5105(6) 0.095(8) Uani 0.391(16) 1 d PU A 1
H15D H 0.1354 -0.2661 0.4941 0.142 Uiso 0.391(16) 1 calc PR A 1
H15E H 0.1702 -0.2098 0.5045 0.142 Uiso 0.391(16) 1 calc PR A 1
H15F H 0.1794 -0.2522 0.5449 0.142 Uiso 0.391(16) 1 calc PR A 1
C16` C 0.3529(16) -0.2274(10) 0.5185(5) 0.116(12) Uani 0.391(16) 1 d PU A 1
H16D H 0.3566 -0.2388 0.5517 0.174 Uiso 0.391(16) 1 calc PR A 1
H16E H 0.3338 -0.1919 0.5176 0.174 Uiso 0.391(16) 1 calc PR A 1
H16F H 0.4139 -0.2310 0.5033 0.174 Uiso 0.391(16) 1 calc PR A 1
C17` C 0.299(2) -0.3129(6) 0.4956(7) 0.132(14) Uani 0.391(16) 1 d PU A 1
H17D H 0.2858 -0.3239 0.5283 0.199 Uiso 0.391(16) 1 calc PR A 1
H17E H 0.3641 -0.3198 0.4879 0.199 Uiso 0.391(16) 1 calc PR A 1
H17F H 0.2586 -0.3314 0.4734 0.199 Uiso 0.391(16) 1 calc PR A 1
C18 C -0.2214(2) 0.01533(13) 0.48508(11) 0.0320(8) Uani 1 1 d . . .
C19 C -0.2292(3) -0.04126(14) 0.49794(13) 0.0480(10) Uani 1 1 d . . .
H19A H -0.2887 -0.0545 0.4864 0.072 Uiso 1 1 calc R . .
H19B H -0.2258 -0.0453 0.5327 0.072 Uiso 1 1 calc R . .
H19C H -0.1780 -0.0599 0.4830 0.072 Uiso 1 1 calc R . .
C20 C -0.2997(2) 0.04557(15) 0.51051(12) 0.0476(11) Uani 1 1 d . . .
H20A H -0.2952 0.0813 0.5016 0.071 Uiso 1 1 calc R . .
H20B H -0.2928 0.0422 0.5452 0.071 Uiso 1 1 calc R . .
H20C H -0.3604 0.0323 0.5008 0.071 Uiso 1 1 calc R . .
C21 C -0.1261(2) 0.03711(16) 0.50158(12) 0.0507(11) Uani 1 1 d . . .
H21A H -0.0758 0.0205 0.4839 0.076 Uiso 1 1 calc R . .
H21B H -0.1180 0.0310 0.5358 0.076 Uiso 1 1 calc R . .
H21C H -0.1244 0.0735 0.4954 0.076 Uiso 1 1 calc R . .
C22 C -0.2608(2) 0.00758(12) 0.29784(11) 0.0276(8) Uani 1 1 d . . .
C23 C -0.1703(2) -0.01344(14) 0.27522(12) 0.0414(10) Uani 1 1 d . . .
H23A H -0.1188 0.0098 0.2817 0.062 Uiso 1 1 calc R . .
H23B H -0.1787 -0.0168 0.2407 0.062 Uiso 1 1 calc R . .
H23C H -0.1563 -0.0466 0.2890 0.062 Uiso 1 1 calc R . .
C24 C -0.2861(3) 0.05973(13) 0.27547(12) 0.0450(10) Uani 1 1 d . . .
H24A H -0.3421 0.0730 0.2909 0.067 Uiso 1 1 calc R . .
H24B H -0.2976 0.0556 0.2412 0.067 Uiso 1 1 calc R . .
H24C H -0.2345 0.0833 0.2802 0.067 Uiso 1 1 calc R . .
C25 C -0.3423(2) -0.03042(13) 0.28991(12) 0.0348(9) Uani 1 1 d . . .
H25A H -0.3271 -0.0627 0.3051 0.052 Uiso 1 1 calc R . .
H25B H -0.3517 -0.0356 0.2556 0.052 Uiso 1 1 calc R . .
H25C H -0.3993 -0.0168 0.3041 0.052 Uiso 1 1 calc R . .
C26 C -0.0953(2) -0.04657(12) 0.39000(12) 0.0322(9) Uani 1 1 d . . .
H26A H -0.0557 -0.0505 0.3618 0.048 Uiso 1 1 calc R . .
H26B H -0.1413 -0.0739 0.3908 0.048 Uiso 1 1 calc R . .
H26C H -0.0569 -0.0479 0.4189 0.048 Uiso 1 1 calc R . .
C27 C -0.0619(2) 0.11071(12) 0.37439(12) 0.0313(8) Uani 1 1 d . . .
C28 C 0.0097(2) 0.12916(14) 0.41229(13) 0.0476(10) Uani 1 1 d . . .
H28A H -0.0152 0.1233 0.4444 0.071 Uiso 1 1 calc R . .
H28B H 0.0213 0.1653 0.4079 0.071 Uiso 1 1 calc R . .
H28C H 0.0680 0.1105 0.4085 0.071 Uiso 1 1 calc R . .
C29 C -0.0248(2) 0.12215(13) 0.32338(12) 0.0396(9) Uani 1 1 d . . .
H29A H 0.0360 0.1061 0.3191 0.059 Uiso 1 1 calc R . .
H29B H -0.0187 0.1587 0.3192 0.059 Uiso 1 1 calc R . .
H29C H -0.0684 0.1088 0.2997 0.059 Uiso 1 1 calc R . .
C30 C -0.1582(2) 0.13578(12) 0.38246(12) 0.0371(9) Uani 1 1 d . . .
H30A H -0.2031 0.1220 0.3596 0.056 Uiso 1 1 calc R . .
H30B H -0.1529 0.1724 0.3779 0.056 Uiso 1 1 calc R . .
H30C H -0.1795 0.1288 0.4150 0.056 Uiso 1 1 calc R . .
C31 C -0.4923(2) 0.07966(15) 0.39571(16) 0.0482(11) Uani 1 1 d . . .
C32 C -0.5221(3) 0.1039(2) 0.3481(2) 0.110(2) Uani 1 1 d . . .
H32A H -0.5887 0.1116 0.3491 0.166 Uiso 1 1 calc R . .
H32B H -0.5098 0.0803 0.3219 0.166 Uiso 1 1 calc R . .
H32C H -0.4869 0.1351 0.3430 0.166 Uiso 1 1 calc R . .
C33 C -0.5453(3) 0.03042(18) 0.4017(2) 0.0903(17) Uani 1 1 d . . .
H33A H -0.5301 0.0155 0.4327 0.135 Uiso 1 1 calc R . .
H33B H -0.5277 0.0070 0.3762 0.135 Uiso 1 1 calc R . .
H33C H -0.6122 0.0371 0.4001 0.135 Uiso 1 1 calc R . .
C34 C -0.5122(3) 0.1142(2) 0.4370(2) 0.131(3) Uani 1 1 d . . .
H34A H -0.5778 0.1242 0.4364 0.197 Uiso 1 1 calc R . .
H34B H -0.4731 0.1444 0.4346 0.197 Uiso 1 1 calc R . .
H34C H -0.4987 0.0967 0.4670 0.197 Uiso 1 1 calc R . .
H4N H 0.287(2) -0.2656(11) 0.4237(10) 0.005(10) Uiso 1 1 d . . .
H3N H 0.277(2) -0.2094(12) 0.2492(12) 0.040(11) Uiso 1 1 d . . .
H7N H -0.0186(18) 0.0397(11) 0.3745(9) 0.011(8) Uiso 1 1 d . . .
H8N H -0.360(2) 0.0963(13) 0.3920(12) 0.036(12) Uiso 1 1 d . . .

loop_
_atom_site_aniso_label
_atom_site_aniso_U_11
_atom_site_aniso_U_22
_atom_site_aniso_U_33
_atom_site_aniso_U_23
_atom_site_aniso_U_13
_atom_site_aniso_U_12
I2 0.03308(12) 0.05682(17) 0.02543(12) 0.00193(12) 0.00471(10) 0.00463(12)
I1 0.02441(11) 0.04819(15) 0.02909(13) 0.00284(12) 0.00050(10) -0.00257(11)
P1 0.0204(4) 0.0247(5) 0.0216(5) 0.0019(4) 0.0009(4) 0.0014(4)
P2 0.0244(4) 0.0288(5) 0.0214(5) -0.0006(4) 0.0007(4) -0.0007(4)
P3 0.0266(5) 0.0233(5) 0.0212(5) -0.0009(4) 0.0008(4) 0.0001(4)
P4 0.0235(4) 0.0303(6) 0.0282(5) 0.0010(4) 0.0010(4) -0.0012(4)
N1 0.0224(15) 0.0273(16) 0.0203(15) 0.0006(12) 0.0008(11) 0.0033(11)
N2 0.0185(14) 0.0315(17) 0.0205(16) 0.0004(13) 0.0014(11) -0.0020(11)
N3 0.0271(15) 0.0285(18) 0.0215(17) 0.0029(14) -0.0013(13) 0.0027(14)
N4 0.0423(18) 0.027(2) 0.0207(18) -0.0024(16) 0.0017(14) 0.0017(16)
N5 0.0281(15) 0.0271(16) 0.0216(16) 0.0009(12) 0.0031(12) -0.0030(13)
N6 0.0236(14) 0.0231(15) 0.0176(14) -0.0028(12) 0.0002(10) -0.0046(11)
N7 0.0224(16) 0.0286(19) 0.0311(18) -0.0017(14) 0.0025(13) 0.0021(14)
N8 0.0277(17) 0.028(2) 0.056(2) -0.0001(17) 0.0067(15) 0.0017(15)
C1 0.0161(17) 0.035(2) 0.037(2) 0.0021(18) 0.0033(15) 0.0035(15)
C2 0.0235(18) 0.043(2) 0.060(3) -0.001(2) 0.0020(17) -0.0022(17)
C3 0.032(2) 0.040(2) 0.047(2) 0.004(2) 0.0136(17) 0.0105(17)
C4 0.0240(19) 0.081(3) 0.041(2) 0.014(2) -0.0020(16) 0.011(2)
C5 0.0179(16) 0.043(2) 0.025(2) 0.0046(18) 0.0008(13) -0.0086(16)
C6 0.056(3) 0.073(4) 0.137(5) -0.033(3) 0.008(3) -0.035(3)
C7 0.027(2) 0.138(5) 0.108(4) 0.073(4) -0.014(2) -0.008(3)
C8 0.025(2) 0.193(6) 0.048(3) -0.014(3) 0.006(2) -0.021(3)
C9 0.036(2) 0.031(2) 0.032(2) 0.0047(16) 0.0017(17) 0.0001(17)
C10 0.0313(19) 0.0222(19) 0.034(2) -0.0067(16) -0.0025(17) 0.0020(17)
C11 0.048(2) 0.0209(19) 0.030(2) -0.0021(16) 0.0004(17) 0.0051(17)
C12 0.048(2) 0.038(2) 0.039(2) -0.0040(19) 0.0065(18) 0.0108(18)
C13 0.044(2) 0.033(2) 0.049(3) -0.0100(19) -0.0097(18) 0.0000(17)
C14 0.0398(19) 0.035(2) 0.021(2) 0.0017(16) -0.0006(16) 0.0047(19)
C15 0.198(15) 0.096(12) 0.035(6) 0.015(6) -0.003(8) -0.089(12)
C16 0.069(5) 0.132(13) 0.043(6) 0.039(7) 0.001(4) 0.033(7)
C17 0.165(16) 0.071(7) 0.021(5) 0.005(4) 0.017(6) 0.048(8)
C15` 0.070(9) 0.18(2) 0.038(9) 0.030(11) 0.026(7) 0.033(12)
C16` 0.14(2) 0.17(2) 0.033(9) 0.050(12) -0.053(11) -0.094(19)
C17` 0.31(4) 0.033(9) 0.057(11) 0.041(9) 0.099(19) 0.070(18)
C18 0.041(2) 0.033(2) 0.0215(19) 0.0000(16) 0.0018(16) -0.0037(18)
C19 0.074(3) 0.042(3) 0.027(2) 0.0083(19) 0.005(2) -0.002(2)
C20 0.068(3) 0.051(3) 0.025(2) -0.0023(19) 0.0147(18) -0.002(2)
C21 0.054(3) 0.075(3) 0.023(2) 0.011(2) -0.0080(18) -0.016(2)
C22 0.041(2) 0.024(2) 0.0181(18) -0.0076(16) -0.0033(14) -0.0038(16)
C23 0.045(2) 0.050(3) 0.029(2) -0.0118(18) 0.0018(17) -0.0089(19)
C24 0.073(3) 0.034(2) 0.029(2) 0.0014(18) -0.0121(19) -0.006(2)
C25 0.038(2) 0.037(2) 0.029(2) -0.0058(18) -0.0065(16) -0.0028(18)
C26 0.031(2) 0.029(2) 0.036(2) -0.0006(18) -0.0020(16) 0.0050(16)
C27 0.034(2) 0.024(2) 0.035(2) 0.0025(17) -0.0033(16) -0.0062(16)
C28 0.057(3) 0.039(3) 0.048(3) -0.002(2) -0.009(2) -0.0163(19)
C29 0.033(2) 0.041(2) 0.044(2) 0.0081(19) 0.0029(17) -0.0058(17)
C30 0.046(2) 0.019(2) 0.046(2) -0.0033(17) 0.0016(18) -0.0037(17)
C31 0.029(2) 0.050(3) 0.066(3) 0.006(2) 0.011(2) 0.0119(19)
C32 0.046(3) 0.147(5) 0.139(5) 0.078(4) 0.010(3) 0.037(3)
C33 0.029(2) 0.078(4) 0.164(6) 0.018(4) 0.009(3) -0.006(2)
C34 0.062(3) 0.155(6) 0.177(7) -0.097(5) 0.015(4) 0.039(4)

loop_
_atom_type_symbol
_atom_type_description
_atom_type_scat_dispersion_real
_atom_type_scat_dispersion_imag
_atom_type_scat_source
C C 0.0033 0.0016 'International Tables Vol C Tables 4.2.6.8 and 6.1.1.4'
H H 0.0000 0.0000 'International Tables Vol C Tables 4.2.6.8 and 6.1.1.4'
N N 0.0061 0.0033 'International Tables Vol C Tables 4.2.6.8 and 6.1.1.4'
P P 0.1023 0.0942 'International Tables Vol C Tables 4.2.6.8 and 6.1.1.4'
I I -0.4742 1.8119 'International Tables Vol C Tables 4.2.6.8 and 6.1.1.4'

loop_
_geom_angle_atom_site_label_1
_geom_angle_atom_site_label_2
_geom_angle_atom_site_label_3
_geom_angle
_geom_angle_site_symmetry_1
_geom_angle_site_symmetry_3
_geom_angle_publ_flag
N3 P1 N1 119.78(14) . . ?
N3 P1 N2 119.11(14) . . ?
N1 P1 N2 86.15(12) . . ?
N3 P1 C9 102.58(15) . . ?
N1 P1 C9 115.56(14) . . ?
N2 P1 C9 114.13(14) . . ?
N3 P1 P2 138.37(11) . . ?
N1 P1 P2 43.42(9) . . ?
N2 P1 P2 43.41(8) . . ?
C9 P1 P2 119.03(11) . . ?
N4 P2 N2 105.42(14) . . ?
N4 P2 N1 106.12(14) . . ?
N2 P2 N1 79.08(11) . . ?
N4 P2 P1 116.00(12) . . ?
N2 P2 P1 39.99(8) . . ?
N1 P2 P1 39.70(8) . . ?
N7 P3 N6 120.97(14) . . ?
N7 P3 N5 118.79(14) . . ?
N6 P3 N5 85.63(12) . . ?
N7 P3 C26 102.87(15) . . ?
N6 P3 C26 114.46(14) . . ?
N5 P3 C26 114.44(14) . . ?
N7 P3 P4 140.05(12) . . ?
N6 P3 P4 43.00(9) . . ?
N5 P3 P4 43.63(9) . . ?
C26 P3 P4 117.07(11) . . ?
N8 P4 N6 104.79(14) . . ?
N8 P4 N5 105.72(15) . . ?
N6 P4 N5 79.02(11) . . ?
N8 P4 P3 116.41(12) . . ?
N6 P4 P3 39.83(8) . . ?
N5 P4 P3 40.07(8) . . ?
C1 N1 P1 132.9(2) . . ?
C1 N1 P2 128.08(19) . . ?
P1 N1 P2 96.88(12) . . ?
C5 N2 P1 130.94(19) . . ?
C5 N2 P2 126.99(19) . . ?
P1 N2 P2 96.60(12) . . ?
C10 N3 P1 134.4(2) . . ?
C10 N3 H3N 110(2) . . ?
P1 N3 H3N 115(2) . . ?
C14 N4 P2 129.1(3) . . ?
C14 N4 H4N 114(3) . . ?
P2 N4 H4N 117(3) . . ?
C18 N5 P3 130.6(2) . . ?
C18 N5 P4 125.6(2) . . ?
P3 N5 P4 96.30(13) . . ?
C22 N6 P3 133.4(2) . . ?
C22 N6 P4 128.21(19) . . ?
P3 N6 P4 97.17(13) . . ?
C27 N7 P3 135.0(2) . . ?
C27 N7 H7N 111(2) . . ?
P3 N7 H7N 113(2) . . ?
C31 N8 P4 128.0(3) . . ?
C31 N8 H8N 108(2) . . ?
P4 N8 H8N 124(2) . . ?
N1 C1 C2 108.8(2) . . ?
N1 C1 C3 108.5(2) . . ?
C2 C1 C3 110.2(3) . . ?
N1 C1 C4 109.0(2) . . ?
C2 C1 C4 110.3(3) . . ?
C3 C1 C4 110.0(3) . . ?
C1 C2 H2A 109.5 . . ?
C1 C2 H2B 109.5 . . ?
H2A C2 H2B 109.5 . . ?
C1 C2 H2C 109.5 . . ?
H2A C2 H2C 109.5 . . ?
H2B C2 H2C 109.5 . . ?
C1 C3 H3A 109.5 . . ?
C1 C3 H3B 109.5 . . ?
H3A C3 H3B 109.5 . . ?
C1 C3 H3C 109.5 . . ?
H3A C3 H3C 109.5 . . ?
H3B C3 H3C 109.5 . . ?
C1 C4 H4A 109.5 . . ?
C1 C4 H4B 109.5 . . ?
H4A C4 H4B 109.5 . . ?
C1 C4 H4C 109.5 . . ?
H4A C4 H4C 109.5 . . ?
H4B C4 H4C 109.5 . . ?
C7 C5 N2 108.8(3) . . ?
C7 C5 C8 111.0(3) . . ?
N2 C5 C8 108.9(2) . . ?
C7 C5 C6 109.7(4) . . ?
N2 C5 C6 109.6(3) . . ?
C8 C5 C6 108.7(3) . . ?
C5 C6 H6A 109.5 . . ?
C5 C6 H6B 109.5 . . ?
H6A C6 H6B 109.5 . . ?
C5 C6 H6C 109.5 . . ?
H6A C6 H6C 109.5 . . ?
H6B C6 H6C 109.5 . . ?
C5 C7 H7A 109.5 . . ?
C5 C7 H7B 109.5 . . ?
H7A C7 H7B 109.5 . . ?
C5 C7 H7C 109.5 . . ?
H7A C7 H7C 109.5 . . ?
H7B C7 H7C 109.5 . . ?
C5 C8 H8A 109.5 . . ?
C5 C8 H8B 109.5 . . ?
H8A C8 H8B 109.5 . . ?
C5 C8 H8C 109.5 . . ?
H8A C8 H8C 109.5 . . ?
H8B C8 H8C 109.5 . . ?
P1 C9 H9A 109.5 . . ?
P1 C9 H9B 109.5 . . ?
H9A C9 H9B 109.5 . . ?
P1 C9 H9C 109.5 . . ?
H9A C9 H9C 109.5 . . ?
H9B C9 H9C 109.5 . . ?
N3 C10 C11 111.2(3) . . ?
N3 C10 C12 107.4(3) . . ?
C11 C10 C12 110.5(3) . . ?
N3 C10 C13 107.4(3) . . ?
C11 C10 C13 110.3(3) . . ?
C12 C10 C13 110.0(3) . . ?
C10 C11 H11A 109.5 . . ?
C10 C11 H11B 109.5 . . ?
H11A C11 H11B 109.5 . . ?
C10 C11 H11C 109.5 . . ?
H11A C11 H11C 109.5 . . ?
H11B C11 H11C 109.5 . . ?
C10 C12 H12A 109.5 . . ?
C10 C12 H12B 109.5 . . ?
H12A C12 H12B 109.5 . . ?
C10 C12 H12C 109.5 . . ?
H12A C12 H12C 109.5 . . ?
H12B C12 H12C 109.5 . . ?
C10 C13 H13A 109.5 . . ?
C10 C13 H13B 109.5 . . ?
H13A C13 H13B 109.5 . . ?
C10 C13 H13C 109.5 . . ?
H13A C13 H13C 109.5 . . ?
H13B C13 H13C 109.5 . . ?
C17` C14 C17 138.1(7) . . ?
C17` C14 N4 109.2(8) . . ?
C17 C14 N4 111.6(4) . . ?
C17` C14 C15 44.9(10) . . ?
C17 C14 C15 110.8(6) . . ?
N4 C14 C15 108.8(5) . . ?
C17` C14 C16` 112.7(11) . . ?
C17 C14 C16` 62.4(9) . . ?
N4 C14 C16` 108.1(5) . . ?
C15 C14 C16` 141.9(7) . . ?
C17` C14 C16 64.4(10) . . ?
C17 C14 C16 109.6(6) . . ?
N4 C14 C16 108.7(4) . . ?
C15 C14 C16 107.0(7) . . ?
C16` C14 C16 51.3(8) . . ?
C17` C14 C15` 111.5(10) . . ?
C17 C14 C15` 46.6(7) . . ?
N4 C14 C15` 107.1(6) . . ?
C15 C14 C15` 69.2(8) . . ?
C16` C14 C15` 108.0(10) . . ?
C16 C14 C15` 142.9(7) . . ?
C14 C15 H15A 109.5 . . ?
C14 C15 H15B 109.5 . . ?
H15A C15 H15B 109.5 . . ?
C14 C15 H15C 109.5 . . ?
H15A C15 H15C 109.5 . . ?
H15B C15 H15C 109.5 . . ?
C14 C16 H16A 109.5 . . ?
C14 C16 H16B 109.5 . . ?
H16A C16 H16B 109.5 . . ?
C14 C16 H16C 109.5 . . ?
H16A C16 H16C 109.5 . . ?
H16B C16 H16C 109.5 . . ?
C14 C17 H17A 109.5 . . ?
C14 C17 H17B 109.5 . . ?
H17A C17 H17B 109.5 . . ?
C14 C17 H17C 109.5 . . ?
H17A C17 H17C 109.5 . . ?
H17B C17 H17C 109.5 . . ?
C14 C15` H15D 109.5 . . ?
C14 C15` H15E 109.5 . . ?
C14 C15` H15F 109.5 . . ?
C14 C16` H16D 109.5 . . ?
C14 C16` H16E 109.5 . . ?
C14 C16` H16F 109.5 . . ?
C14 C17` H17D 109.5 . . ?
C14 C17` H17E 109.5 . . ?
C14 C17` H17F 109.5 . . ?
N5 C18 C19 111.5(3) . . ?
N5 C18 C20 108.1(3) . . ?
C19 C18 C20 109.9(3) . . ?
N5 C18 C21 108.4(3) . . ?
C19 C18 C21 110.7(3) . . ?
C20 C18 C21 108.1(3) . . ?
C18 C19 H19A 109.5 . . ?
C18 C19 H19B 109.5 . . ?
H19A C19 H19B 109.5 . . ?
C18 C19 H19C 109.5 . . ?
H19A C19 H19C 109.5 . . ?
H19B C19 H19C 109.5 . . ?
C18 C20 H20A 109.5 . . ?
C18 C20 H20B 109.5 . . ?
H20A C20 H20B 109.5 . . ?
C18 C20 H20C 109.5 . . ?
H20A C20 H20C 109.5 . . ?
H20B C20 H20C 109.5 . . ?
C18 C21 H21A 109.5 . . ?
C18 C21 H21B 109.5 . . ?
H21A C21 H21B 109.5 . . ?
C18 C21 H21C 109.5 . . ?
H21A C21 H21C 109.5 . . ?
H21B C21 H21C 109.5 . . ?
N6 C22 C23 110.1(2) . . ?
N6 C22 C24 108.4(2) . . ?
C23 C22 C24 110.4(3) . . ?
N6 C22 C25 108.2(2) . . ?
C23 C22 C25 109.9(3) . . ?
C24 C22 C25 109.8(3) . . ?
C22 C23 H23A 109.5 . . ?
C22 C23 H23B 109.5 . . ?
H23A C23 H23B 109.5 . . ?
C22 C23 H23C 109.5 . . ?
H23A C23 H23C 109.5 . . ?
H23B C23 H23C 109.5 . . ?
C22 C24 H24A 109.5 . . ?
C22 C24 H24B 109.5 . . ?
H24A C24 H24B 109.5 . . ?
C22 C24 H24C 109.5 . . ?
H24A C24 H24C 109.5 . . ?
H24B C24 H24C 109.5 . . ?
C22 C25 H25A 109.5 . . ?
C22 C25 H25B 109.5 . . ?
H25A C25 H25B 109.5 . . ?
C22 C25 H25C 109.5 . . ?
H25A C25 H25C 109.5 . . ?
H25B C25 H25C 109.5 . . ?
P3 C26 H26A 109.5 . . ?
P3 C26 H26B 109.5 . . ?
H26A C26 H26B 109.5 . . ?
P3 C26 H26C 109.5 . . ?
H26A C26 H26C 109.5 . . ?
H26B C26 H26C 109.5 . . ?
N7 C27 C30 110.4(3) . . ?
N7 C27 C29 107.9(3) . . ?
C30 C27 C29 110.9(3) . . ?
N7 C27 C28 106.9(3) . . ?
C30 C27 C28 110.9(3) . . ?
C29 C27 C28 109.8(3) . . ?
C27 C28 H28A 109.5 . . ?
C27 C28 H28B 109.5 . . ?
H28A C28 H28B 109.5 . . ?
C27 C28 H28C 109.5 . . ?
H28A C28 H28C 109.5 . . ?
H28B C28 H28C 109.5 . . ?
C27 C29 H29A 109.5 . . ?
C27 C29 H29B 109.5 . . ?
H29A C29 H29B 109.5 . . ?
C27 C29 H29C 109.5 . . ?
H29A C29 H29C 109.5 . . ?
H29B C29 H29C 109.5 . . ?
C27 C30 H30A 109.5 . . ?
C27 C30 H30B 109.5 . . ?
H30A C30 H30B 109.5 . . ?
C27 C30 H30C 109.5 . . ?
H30A C30 H30C 109.5 . . ?
H30B C30 H30C 109.5 . . ?
C34 C31 C33 110.0(4) . . ?
C34 C31 N8 109.4(3) . . ?
C33 C31 N8 109.7(3) . . ?
C34 C31 C32 111.1(4) . . ?
C33 C31 C32 108.2(4) . . ?
N8 C31 C32 108.4(3) . . ?
C31 C32 H32A 109.5 . . ?
C31 C32 H32B 109.5 . . ?
H32A C32 H32B 109.5 . . ?
C31 C32 H32C 109.5 . . ?
H32A C32 H32C 109.5 . . ?
H32B C32 H32C 109.5 . . ?
C31 C33 H33A 109.5 . . ?
C31 C33 H33B 109.5 . . ?
H33A C33 H33B 109.5 . . ?
C31 C33 H33C 109.5 . . ?
H33A C33 H33C 109.5 . . ?
H33B C33 H33C 109.5 . . ?
C31 C34 H34A 109.5 . . ?
C31 C34 H34B 109.5 . . ?
H34A C34 H34B 109.5 . . ?
C31 C34 H34C 109.5 . . ?
H34A C34 H34C 109.5 . . ?
H34B C34 H34C 109.5 . . ?

loop_
_geom_bond_atom_site_label_1
_geom_bond_atom_site_label_2
_geom_bond_distance
_geom_bond_site_symmetry_2
_geom_bond_publ_flag
P1 N3 1.607(3) . ?
P1 N1 1.640(2) . ?
P1 N2 1.649(2) . ?
P1 C9 1.776(3) . ?
P1 P2 2.5488(11) . ?
P2 N4 1.643(3) . ?
P2 N2 1.763(2) . ?
P2 N1 1.765(2) . ?
P3 N7 1.603(3) . ?
P3 N6 1.641(2) . ?
P3 N5 1.646(2) . ?
P3 C26 1.777(3) . ?
P3 P4 2.5416(13) . ?
P4 N8 1.645(3) . ?
P4 N6 1.747(2) . ?
P4 N5 1.764(3) . ?
N1 C1 1.499(3) . ?
N2 C5 1.492(3) . ?
N3 C10 1.488(4) . ?
N3 H3N 0.86(3) . ?
N4 C14 1.474(4) . ?
N4 H4N 0.69(3) . ?
N5 C18 1.485(4) . ?
N6 C22 1.492(4) . ?
N7 C27 1.488(4) . ?
N7 H7N 0.81(2) . ?
N8 C31 1.497(4) . ?
N8 H8N 0.81(3) . ?
C1 C2 1.510(4) . ?
C1 C3 1.518(4) . ?
C1 C4 1.522(4) . ?
C2 H2A 0.9600 . ?
C2 H2B 0.9600 . ?
C2 H2C 0.9600 . ?
C3 H3A 0.9600 . ?
C3 H3B 0.9600 . ?
C3 H3C 0.9600 . ?
C4 H4A 0.9600 . ?
C4 H4B 0.9600 . ?
C4 H4C 0.9600 . ?
C5 C7 1.484(5) . ?
C5 C8 1.507(5) . ?
C5 C6 1.518(5) . ?
C6 H6A 0.9600 . ?
C6 H6B 0.9600 . ?
C6 H6C 0.9600 . ?
C7 H7A 0.9600 . ?
C7 H7B 0.9600 . ?
C7 H7C 0.9600 . ?
C8 H8A 0.9600 . ?
C8 H8B 0.9600 . ?
C8 H8C 0.9600 . ?
C9 H9A 0.9600 . ?
C9 H9B 0.9600 . ?
C9 H9C 0.9600 . ?
C10 C11 1.508(4) . ?
C10 C12 1.522(4) . ?
C10 C13 1.527(4) . ?
C11 H11A 0.9600 . ?
C11 H11B 0.9600 . ?
C11 H11C 0.9600 . ?
C12 H12A 0.9600 . ?
C12 H12B 0.9600 . ?
C12 H12C 0.9600 . ?
C13 H13A 0.9600 . ?
C13 H13B 0.9600 . ?
C13 H13C 0.9600 . ?
C14 C17` 1.409(15) . ?
C14 C17 1.458(8) . ?
C14 C15 1.504(10) . ?
C14 C16` 1.508(13) . ?
C14 C16 1.528(8) . ?
C14 C15` 1.531(13) . ?
C15 H15A 0.9600 . ?
C15 H15B 0.9600 . ?
C15 H15C 0.9600 . ?
C16 H16A 0.9600 . ?
C16 H16B 0.9600 . ?
C16 H16C 0.9600 . ?
C17 H17A 0.9600 . ?
C17 H17B 0.9600 . ?
C17 H17C 0.9600 . ?
C15` H15D 0.9600 . ?
C15` H15E 0.9600 . ?
C15` H15F 0.9600 . ?
C16` H16D 0.9600 . ?
C16` H16E 0.9600 . ?
C16` H16F 0.9600 . ?
C17` H17D 0.9600 . ?
C17` H17E 0.9600 . ?
C17` H17F 0.9600 . ?
C18 C19 1.514(5) . ?
C18 C20 1.524(4) . ?
C18 C21 1.525(4) . ?
C19 H19A 0.9600 . ?
C19 H19B 0.9600 . ?
C19 H19C 0.9600 . ?
C20 H20A 0.9600 . ?
C20 H20B 0.9600 . ?
C20 H20C 0.9600 . ?
C21 H21A 0.9600 . ?
C21 H21B 0.9600 . ?
C21 H21C 0.9600 . ?
C22 C23 1.519(4) . ?
C22 C24 1.528(4) . ?
C22 C25 1.529(4) . ?
C23 H23A 0.9600 . ?
C23 H23B 0.9600 . ?
C23 H23C 0.9600 . ?
C24 H24A 0.9600 . ?
C24 H24B 0.9600 . ?
C24 H24C 0.9600 . ?
C25 H25A 0.9600 . ?
C25 H25B 0.9600 . ?
C25 H25C 0.9600 . ?
C26 H26A 0.9600 . ?
C26 H26B 0.9600 . ?
C26 H26C 0.9600 . ?
C27 C30 1.521(4) . ?
C27 C29 1.524(4) . ?
C27 C28 1.526(4) . ?
C28 H28A 0.9600 . ?
C28 H28B 0.9600 . ?
C28 H28C 0.9600 . ?
C29 H29A 0.9600 . ?
C29 H29B 0.9600 . ?
C29 H29C 0.9600 . ?
C30 H30A 0.9600 . ?
C30 H30B 0.9600 . ?
C30 H30C 0.9600 . ?
C31 C34 1.473(6) . ?
C31 C33 1.489(5) . ?
C31 C32 1.511(6) . ?
C32 H32A 0.9600 . ?
C32 H32B 0.9600 . ?
C32 H32C 0.9600 . ?
C33 H33A 0.9600 . ?
C33 H33B 0.9600 . ?
C33 H33C 0.9600 . ?
C34 H34A 0.9600 . ?
C34 H34B 0.9600 . ?
C34 H34C 0.9600 . ?

loop_
_geom_torsion_atom_site_label_1
_geom_torsion_atom_site_label_2
_geom_torsion_atom_site_label_3
_geom_torsion_atom_site_label_4
_geom_torsion
_geom_torsion_site_symmetry_1
_geom_torsion_site_symmetry_2
_geom_torsion_site_symmetry_3
_geom_torsion_site_symmetry_4
_geom_torsion_publ_flag
N3 P1 P2 N4 -0.2(2) . . . . ?
N1 P1 P2 N4 84.04(18) . . . . ?
N2 P1 P2 N4 -83.05(18) . . . . ?
C9 P1 P2 N4 -178.41(17) . . . . ?
N3 P1 P2 N2 82.9(2) . . . . ?
N1 P1 P2 N2 167.09(19) . . . . ?
C9 P1 P2 N2 -95.37(18) . . . . ?
N3 P1 P2 N1 -84.2(2) . . . . ?
N2 P1 P2 N1 -167.09(19) . . . . ?
C9 P1 P2 N1 97.55(18) . . . . ?
N7 P3 P4 N8 2.6(2) . . . . ?
N6 P3 P4 N8 -81.35(18) . . . . ?
N5 P3 P4 N8 83.08(19) . . . . ?
C26 P3 P4 N8 -179.03(18) . . . . ?
N7 P3 P4 N6 84.0(2) . . . . ?
N5 P3 P4 N6 164.43(19) . . . . ?
C26 P3 P4 N6 -97.68(18) . . . . ?
N7 P3 P4 N5 -80.5(2) . . . . ?
N6 P3 P4 N5 -164.43(19) . . . . ?
C26 P3 P4 N5 97.88(18) . . . . ?
N3 P1 N1 C1 -65.7(3) . . . . ?
N2 P1 N1 C1 172.8(3) . . . . ?
C9 P1 N1 C1 57.8(3) . . . . ?
P2 P1 N1 C1 163.9(3) . . . . ?
N3 P1 N1 P2 130.41(15) . . . . ?
N2 P1 N1 P2 8.86(13) . . . . ?
C9 P1 N1 P2 -106.10(15) . . . . ?
N4 P2 N1 C1 83.4(3) . . . . ?
N2 P2 N1 C1 -173.5(3) . . . . ?
P1 P2 N1 C1 -165.1(3) . . . . ?
N4 P2 N1 P1 -111.48(15) . . . . ?
N2 P2 N1 P1 -8.41(12) . . . . ?
N3 P1 N2 C5 74.5(3) . . . . ?
N1 P1 N2 C5 -163.3(3) . . . . ?
C9 P1 N2 C5 -47.0(3) . . . . ?
P2 P1 N2 C5 -154.5(3) . . . . ?
N3 P1 N2 P2 -131.02(15) . . . . ?
N1 P1 N2 P2 -8.86(13) . . . . ?
C9 P1 N2 P2 107.48(15) . . . . ?
N4 P2 N2 C5 -91.8(3) . . . . ?
N1 P2 N2 C5 164.3(3) . . . . ?
P1 P2 N2 C5 155.9(3) . . . . ?
N4 P2 N2 P1 112.25(15) . . . . ?
N1 P2 N2 P1 8.36(12) . . . . ?
N1 P1 N3 C10 -48.9(4) . . . . ?
N2 P1 N3 C10 54.4(3) . . . . ?
C9 P1 N3 C10 -178.4(3) . . . . ?
P2 P1 N3 C10 3.1(4) . . . . ?
N2 P2 N4 C14 141.8(3) . . . . ?
N1 P2 N4 C14 -135.3(3) . . . . ?
P1 P2 N4 C14 -176.7(2) . . . . ?
N7 P3 N5 C18 -76.3(3) . . . . ?
N6 P3 N5 C18 160.5(3) . . . . ?
C26 P3 N5 C18 45.6(3) . . . . ?
P4 P3 N5 C18 149.9(3) . . . . ?
N7 P3 N5 P4 133.73(14) . . . . ?
N6 P3 N5 P4 10.58(13) . . . . ?
C26 P3 N5 P4 -104.34(15) . . . . ?
N8 P4 N5 C18 95.3(3) . . . . ?
N6 P4 N5 C18 -162.2(3) . . . . ?
P3 P4 N5 C18 -152.1(3) . . . . ?
N8 P4 N5 P3 -112.53(15) . . . . ?
N6 P4 N5 P3 -10.08(12) . . . . ?
N7 P3 N6 C22 60.3(3) . . . . ?
N5 P3 N6 C22 -178.6(3) . . . . ?
C26 P3 N6 C22 -63.7(3) . . . . ?
P4 P3 N6 C22 -167.9(3) . . . . ?
N7 P3 N6 P4 -131.87(15) . . . . ?
N5 P3 N6 P4 -10.70(13) . . . . ?
C26 P3 N6 P4 104.20(15) . . . . ?
N8 P4 N6 C22 -77.5(3) . . . . ?
N5 P4 N6 C22 178.9(3) . . . . ?
P3 P4 N6 C22 168.8(3) . . . . ?
N8 P4 N6 P3 113.68(15) . . . . ?
N5 P4 N6 P3 10.14(12) . . . . ?
N6 P3 N7 C27 51.0(4) . . . . ?
N5 P3 N7 C27 -52.2(4) . . . . ?
C26 P3 N7 C27 -179.8(3) . . . . ?
P4 P3 N7 C27 -1.3(4) . . . . ?
N6 P4 N8 C31 136.2(3) . . . . ?
N5 P4 N8 C31 -141.3(3) . . . . ?
P3 P4 N8 C31 177.1(3) . . . . ?
P1 N1 C1 C2 110.3(3) . . . . ?
P2 N1 C1 C2 -90.1(3) . . . . ?
P1 N1 C1 C3 -129.8(3) . . . . ?
P2 N1 C1 C3 29.8(4) . . . . ?
P1 N1 C1 C4 -10.0(4) . . . . ?
P2 N1 C1 C4 149.6(3) . . . . ?
P1 N2 C5 C7 -157.0(3) . . . . ?
P2 N2 C5 C7 55.4(4) . . . . ?
P1 N2 C5 C8 -35.8(4) . . . . ?
P2 N2 C5 C8 176.6(3) . . . . ?
P1 N2 C5 C6 83.0(4) . . . . ?
P2 N2 C5 C6 -64.6(4) . . . . ?
P1 N3 C10 C11 -5.9(4) . . . . ?
P1 N3 C10 C12 -126.9(3) . . . . ?
P1 N3 C10 C13 114.9(3) . . . . ?
P2 N4 C14 C17` -172.4(14) . . . . ?
P2 N4 C14 C17 17.4(8) . . . . ?
P2 N4 C14 C15 140.0(8) . . . . ?
P2 N4 C14 C16` -49.4(14) . . . . ?
P2 N4 C14 C16 -103.7(7) . . . . ?
P2 N4 C14 C15` 66.8(12) . . . . ?
P3 N5 C18 C19 -75.9(4) . . . . ?
P4 N5 C18 C19 66.3(4) . . . . ?
P3 N5 C18 C20 163.2(2) . . . . ?
P4 N5 C18 C20 -54.6(3) . . . . ?
P3 N5 C18 C21 46.2(4) . . . . ?
P4 N5 C18 C21 -171.5(2) . . . . ?
P3 N6 C22 C23 12.0(4) . . . . ?
P4 N6 C22 C23 -152.6(2) . . . . ?
P3 N6 C22 C24 -108.9(3) . . . . ?
P4 N6 C22 C24 86.5(3) . . . . ?
P3 N6 C22 C25 132.1(3) . . . . ?
P4 N6 C22 C25 -32.4(4) . . . . ?
P3 N7 C27 C30 6.3(4) . . . . ?
P3 N7 C27 C29 -115.0(3) . . . . ?
P3 N7 C27 C28 127.0(3) . . . . ?
P4 N8 C31 C34 120.5(4) . . . . ?
P4 N8 C31 C33 -0.2(5) . . . . ?
P4 N8 C31 C32 -118.2(4) . . . . ?
